data_7202504
loop_
_publ_author_name
'Takizawa, Shin-ya'
'Sasaki, Yuka'
'Akhtaruzzaman, Md.'
'Echizen, Hidenori'
'Nishida, Jun-ichi'
'Iwata, Takeshi'
'Tokito, Shizuo'
'Yamashita, Yoshiro'

_publ_section_title
;
 Synthesis, characterization and electroluminescence properties of new
 iridium complexes based on cyclic phenylvinylpyridine derivatives:
 tuning of emission colour and efficiency by structural control
;
_journal_issue 9
_journal_name_full 'Journal of Materials Chemistry'
_journal_page_first 841
_journal_paper_doi 10.1039/b612633b
_journal_volume 17
_journal_year 2007
_chemical_formula_sum 'C39 H39 Ir N2 O2'
_chemical_formula_weight 759.97
_space_group_IT_number 2
_symmetry_cell_setting triclinic
_symmetry_Int_Tables_number 2
_symmetry_space_group_name_Hall '-P 1'
_symmetry_space_group_name_H-M 'P -1'
_cell_angle_alpha 101.53(6)
_cell_angle_beta 103.15(6)
_cell_angle_gamma 102.54(5)
_cell_formula_units_Z 4
_cell_length_a 14.04(2)
_cell_length_b 14.11(2)
_cell_length_c 17.34(2)
_cell_measurement_reflns_used 26928
_cell_measurement_temperature 93.2
_cell_measurement_theta_max 27.5
_cell_measurement_theta_min 3.0
_cell_volume 3151(7)
_computing_cell_refinement PROCESS-AUTO
_computing_data_collection PROCESS-AUTO
_computing_data_reduction 'teXsan Ver. 1.11'
_computing_publication_material 'teXsan Ver. 1.11'
_computing_structure_refinement 'teXsan Ver. 1.10'
_computing_structure_solution 'DIRDIF94 (PATTY)'
_diffrn_detector_area_resol_mean 10.00
_diffrn_measured_fraction_theta_full 0.9607
_diffrn_measured_fraction_theta_max 0.9607
_diffrn_measurement_device_type 'Rigaku RAXIS-RAPID Imaging Plate'
_diffrn_measurement_method \w
_diffrn_radiation_type 'Mo K\a'
_diffrn_radiation_wavelength 0.7107
_diffrn_reflns_av_R_equivalents 0.022
_diffrn_reflns_limit_h_max 17
_diffrn_reflns_limit_h_min -18
_diffrn_reflns_limit_k_max 18
_diffrn_reflns_limit_k_min -18
_diffrn_reflns_limit_l_max 22
_diffrn_reflns_limit_l_min -22
_diffrn_reflns_number 29064
_diffrn_reflns_theta_full 27.49
_diffrn_reflns_theta_max 27.49
_exptl_absorpt_coefficient_mu 4.287
_exptl_absorpt_correction_T_max 0.651
_exptl_absorpt_correction_T_min 0.274
_exptl_absorpt_correction_type multi-scan
_exptl_absorpt_process_details '(Higashi, 1995)'
_exptl_crystal_colour red
_exptl_crystal_density_diffrn 1.602
_exptl_crystal_density_method 'not measured'
_exptl_crystal_description platelet
_exptl_crystal_size_max 0.700
_exptl_crystal_size_mid 0.300
_exptl_crystal_size_min 0.100
_refine_diff_density_max 1.05
_refine_diff_density_min -0.77
_refine_ls_extinction_method none
_refine_ls_goodness_of_fit_ref 0.914
_refine_ls_hydrogen_treatment noref
_refine_ls_number_parameters 793
_refine_ls_number_reflns 13865
_refine_ls_R_factor_gt 0.0227
_refine_ls_shift/su_max 0.0014
_refine_ls_structure_factor_coef Fsqd
_refine_ls_weighting_details 'w = 1/[\s^2^(Fo^2^) + (0.05000(Max(Fo^2^,0) + 2Fc^2^)/3)^2^]'
_refine_ls_weighting_scheme calc
_refine_ls_wR_factor_ref 0.0761
_reflns_number_gt 11464
_reflns_number_total 13865
_reflns_threshold_expression F^2^>2.0\s(F^2^)
_cod_data_source_file b612633b.txt
_cod_data_source_block 4c
_cod_original_cell_volume 3150(24)
_cod_original_sg_symbol_H-M 'P -1 '
_cod_original_formula_sum 'C39 H39 Ir N2 O2 '
_cod_database_code 7202504

loop_
_symmetry_equiv_pos_as_xyz
x,y,z
-x,-y,-z

loop_
_atom_site_label
_atom_site_type_symbol
_atom_site_fract_x
_atom_site_fract_y
_atom_site_fract_z
_atom_site_U_iso_or_equiv
_atom_site_adp_type
_atom_site_occupancy
_atom_site_calc_flag
_atom_site_refinement_flags
_atom_site_disorder_assembly
_atom_site_disorder_group
Ir(1) Ir 0.042274(9) 0.19279(1) 0.250406(8) 0.01380(4) Uani 1.00 d . . .
Ir(2) Ir -0.46449(1) 0.34169(1) -0.220520(8) 0.01512(4) Uani 1.00 d . . .
O(1) O 0.0842(2) 0.2822(2) 0.1701(2) 0.0201(7) Uani 1.00 d . . .
O(2) O 0.1993(2) 0.2007(2) 0.2976(2) 0.0211(7) Uani 1.00 d . . .
O(3) O -0.5789(2) 0.3236(2) -0.1557(2) 0.0204(7) Uani 1.00 d . . .
O(4) O -0.4406(2) 0.5025(2) -0.1776(2) 0.0216(7) Uani 1.00 d . . .
N(1) N 0.0678(2) 0.3101(2) 0.3498(2) 0.0151(7) Uani 1.00 d . . .
N(2) N 0.0119(2) 0.0696(2) 0.1562(2) 0.0154(8) Uani 1.00 d . . .
N(3) N -0.3489(2) 0.3429(2) -0.1250(2) 0.0192(8) Uani 1.00 d . . .
N(4) N -0.5764(2) 0.3277(2) -0.3232(2) 0.0175(8) Uani 1.00 d . . .
C(1) C 0.1125(2) 0.4063(3) 0.3539(2) 0.0162(9) Uani 1.00 d . . .
C(2) C 0.1333(3) 0.4821(3) 0.4233(3) 0.0198(10) Uani 1.00 d . . .
C(3) C 0.1000(3) 0.4598(3) 0.4894(2) 0.0192(9) Uani 1.00 d . . .
C(4) C 0.0543(2) 0.3616(3) 0.4867(2) 0.0149(8) Uani 1.00 d . . .
C(5) C 0.0410(2) 0.2851(3) 0.4162(2) 0.0149(9) Uani 1.00 d . . .
C(6) C 0.0135(3) 0.3405(3) 0.5573(2) 0.024(1) Uani 1.00 d . . .
C(7) C -0.0949(3) 0.2710(3) 0.5287(3) 0.026(1) Uani 1.00 d . . .
C(8) C -0.1021(3) 0.1582(3) 0.5045(2) 0.026(1) Uani 1.00 d . . .
C(9) C -0.0144(3) 0.1350(3) 0.4748(2) 0.024(1) Uani 1.00 d . . .
C(10) C 0.0061(3) 0.1771(3) 0.4040(2) 0.0167(9) Uani 1.00 d . . .
C(11) C 0.0003(3) 0.1197(3) 0.3299(2) 0.0170(9) Uani 1.00 d . . .
C(12) C -0.0373(3) 0.0082(3) 0.3087(2) 0.0173(9) Uani 1.00 d . . .
C(13) C 0.0281(3) -0.0524(3) 0.2998(2) 0.024(1) Uani 1.00 d . . .
C(14) C -0.0081(4) -0.1566(3) 0.2814(3) 0.034(1) Uani 1.00 d . . .
C(15) C -0.1096(3) -0.2015(3) 0.2711(3) 0.028(1) Uani 1.00 d . . .
C(16) C -0.1771(3) -0.1434(3) 0.2780(3) 0.029(1) Uani 1.00 d . . .
C(17) C -0.1387(3) -0.0389(3) 0.2965(2) 0.024(1) Uani 1.00 d . . .
C(18) C 0.0817(3) 0.0227(3) 0.1410(2) 0.0186(9) Uani 1.00 d . . .
C(19) C 0.0564(3) -0.0662(3) 0.0802(2) 0.022(1) Uani 1.00 d . . .
C(20) C -0.0461(3) -0.1094(3) 0.0374(2) 0.026(1) Uani 1.00 d . . .
C(21) C -0.1192(3) -0.0624(3) 0.0528(2) 0.0205(9) Uani 1.00 d . . .
C(22) C -0.0889(3) 0.0308(3) 0.1107(2) 0.0183(9) Uani 1.00 d . . .
C(23) C -0.2314(3) -0.1170(3) 0.0099(3) 0.028(1) Uani 1.00 d . . .
C(24) C -0.2989(3) -0.1089(3) 0.0678(3) 0.034(1) Uani 1.00 d . . .
C(25) C -0.3356(3) -0.0139(3) 0.0775(3) 0.030(1) Uani 1.00 d . . .
C(26) C -0.2561(3) 0.0775(3) 0.0751(3) 0.024(1) Uani 1.00 d . . .
C(27) C -0.1502(3) 0.0972(3) 0.1328(2) 0.0196(9) Uani 1.00 d . . .
C(28) C -0.1047(3) 0.1754(3) 0.1984(2) 0.0178(9) Uani 1.00 d . . .
C(29) C -0.1582(3) 0.2496(3) 0.2274(2) 0.024(1) Uani 1.00 d . . .
C(30) C -0.2386(4) 0.2215(4) 0.2599(3) 0.036(1) Uani 1.00 d . . .
C(31) C -0.2887(4) 0.2898(5) 0.2864(3) 0.049(2) Uani 1.00 d . . .
C(32) C -0.2590(4) 0.3877(4) 0.2815(3) 0.048(2) Uani 1.00 d . . .
C(33) C -0.1797(3) 0.4162(3) 0.2501(3) 0.035(1) Uani 1.00 d . . .
C(34) C -0.1265(3) 0.3495(3) 0.2245(3) 0.026(1) Uani 1.00 d . . .
C(35) C 0.1862(3) 0.3801(3) 0.1083(3) 0.024(1) Uani 1.00 d . . .
C(36) C 0.1746(3) 0.3195(3) 0.1698(2) 0.0203(9) Uani 1.00 d . . .
C(37) C 0.2641(3) 0.3110(3) 0.2216(3) 0.025(1) Uani 1.00 d . . .
C(38) C 0.2721(3) 0.2570(3) 0.2802(2) 0.0233(10) Uani 1.00 d . . .
C(39) C 0.3777(3) 0.2622(4) 0.3301(3) 0.035(1) Uani 1.00 d . . .
C(40) C -0.3605(3) 0.3405(3) -0.0505(2) 0.023(1) Uani 1.00 d . . .
C(41) C -0.2807(3) 0.3317(3) 0.0110(2) 0.029(1) Uani 1.00 d . . .
C(42) C -0.1929(3) 0.3233(3) -0.0064(3) 0.027(1) Uani 1.00 d . . .
C(43) C -0.1791(3) 0.3270(3) -0.0819(3) 0.0235(10) Uani 1.00 d . . .
C(44) C -0.2593(3) 0.3385(3) -0.1424(2) 0.0197(9) Uani 1.00 d . . .
C(45) C -0.0817(3) 0.3132(4) -0.1001(3) 0.034(1) Uani 1.00 d . . .
C(46) C -0.0197(4) 0.3987(4) -0.1227(3) 0.052(2) Uani 1.00 d . . .
C(47) C -0.0689(3) 0.4211(4) -0.2015(3) 0.035(1) Uani 1.00 d . . .
C(48) C -0.1679(3) 0.3471(4) -0.2555(3) 0.029(1) Uani 1.00 d . . .
C(49) C -0.2605(3) 0.3457(3) -0.2250(2) 0.0177(9) Uani 1.00 d . . .
C(50) C -0.3508(3) 0.3510(3) -0.2716(2) 0.0171(9) Uani 1.00 d . . .
C(51) C -0.3651(3) 0.3577(3) -0.3577(2) 0.0174(9) Uani 1.00 d . . .
C(52) C -0.3642(3) 0.2797(3) -0.4198(3) 0.027(1) Uani 1.00 d . . .
C(53) C -0.3790(3) 0.2874(3) -0.5003(3) 0.030(1) Uani 1.00 d . . .
C(54) C -0.3937(3) 0.3750(3) -0.5185(3) 0.029(1) Uani 1.00 d . . .
C(55) C -0.3959(3) 0.4530(3) -0.4577(3) 0.027(1) Uani 1.00 d . . .
C(56) C -0.3812(3) 0.4458(3) -0.3778(3) 0.0211(10) Uani 1.00 d . . .
C(57) C -0.6094(3) 0.4047(3) -0.3440(2) 0.0189(9) Uani 1.00 d . . .
C(58) C -0.6802(3) 0.3912(3) -0.4164(3) 0.024(1) Uani 1.00 d . . .
C(59) C -0.7203(3) 0.2970(3) -0.4698(2) 0.024(1) Uani 1.00 d . . .
C(60) C -0.6904(3) 0.2149(3) -0.4503(2) 0.0209(10) Uani 1.00 d . . .
C(61) C -0.6200(3) 0.2319(3) -0.3737(2) 0.0171(9) Uani 1.00 d . . .
C(62) C -0.7290(3) 0.1150(3) -0.5133(3) 0.030(1) Uani 1.00 d . . .
C(63) C -0.6452(3) 0.0650(3) -0.5245(3) 0.033(1) Uani 1.00 d . . .
C(64) C -0.6208(3) 0.0028(3) -0.4641(3) 0.028(1) Uani 1.00 d . . .
C(65) C -0.6322(3) 0.0464(3) -0.3797(3) 0.023(1) Uani 1.00 d . . .
C(66) C -0.5784(3) 0.1565(3) -0.3407(2) 0.0191(10) Uani 1.00 d . . .
C(67) C -0.5029(3) 0.1931(3) -0.2706(2) 0.0180(9) Uani 1.00 d . . .
C(68) C -0.4482(3) 0.1259(3) -0.2351(2) 0.0197(9) Uani 1.00 d . . .
C(69) C -0.3830(3) 0.0861(3) -0.2711(3) 0.029(1) Uani 1.00 d . . .
C(70) C -0.3343(4) 0.0207(4) -0.2404(3) 0.037(1) Uani 1.00 d . . .
C(71) C -0.3558(4) -0.0102(4) -0.1748(3) 0.043(2) Uani 1.00 d . . .
C(72) C -0.4185(4) 0.0297(4) -0.1364(3) 0.042(1) Uani 1.00 d . . .
C(73) C -0.4653(3) 0.0979(3) -0.1654(3) 0.031(1) Uani 1.00 d . . .
C(74) C -0.6957(3) 0.3620(3) -0.0830(3) 0.028(1) Uani 1.00 d . . .
C(75) C -0.6141(3) 0.3932(3) -0.1236(2) 0.0202(9) Uani 1.00 d . . .
C(76) C -0.5789(3) 0.4957(3) -0.1193(2) 0.024(1) Uani 1.00 d . . .
C(77) C -0.4985(3) 0.5431(3) -0.1437(2) 0.0205(9) Uani 1.00 d . . .
C(78) C -0.4759(3) 0.6560(3) -0.1293(3) 0.030(1) Uani 1.00 d . . .
H(1) H 0.1298 0.4221 0.3072 0.0196 Uiso 1.00 calc . . .
H(2) H 0.1699 0.5487 0.4266 0.0236 Uiso 1.00 calc . . .
H(3) H 0.1082 0.5124 0.5361 0.0230 Uiso 1.00 calc . . .
H(4) H 0.0565 0.3096 0.5881 0.0287 Uiso 1.00 calc . . .
H(5) H 0.0136 0.4023 0.5910 0.0287 Uiso 1.00 calc . . .
H(6) H -0.1250 0.2828 0.5723 0.0308 Uiso 1.00 calc . . .
H(7) H -0.1317 0.2873 0.4826 0.0308 Uiso 1.00 calc . . .
H(8) H -0.1041 0.1328 0.5511 0.0307 Uiso 1.00 calc . . .
H(9) H -0.1634 0.1252 0.4619 0.0307 Uiso 1.00 calc . . .
H(10) H 0.0453 0.1615 0.5198 0.0281 Uiso 1.00 calc . . .
H(11) H -0.0282 0.0639 0.4576 0.0281 Uiso 1.00 calc . . .
H(12) H 0.0979 -0.0221 0.3065 0.0292 Uiso 1.00 calc . . .
H(13) H 0.0368 -0.1971 0.2752 0.0406 Uiso 1.00 calc . . .
H(14) H -0.1331 -0.2725 0.2591 0.0336 Uiso 1.00 calc . . .
H(15) H -0.2472 -0.1738 0.2703 0.0347 Uiso 1.00 calc . . .
H(16) H -0.1843 0.0016 0.3009 0.0292 Uiso 1.00 calc . . .
H(17) H 0.1505 0.0513 0.1729 0.0224 Uiso 1.00 calc . . .
H(18) H 0.1071 -0.0967 0.0680 0.0270 Uiso 1.00 calc . . .
H(19) H -0.0655 -0.1722 -0.0026 0.0306 Uiso 1.00 calc . . .
H(20) H -0.2544 -0.0881 -0.0333 0.0338 Uiso 1.00 calc . . .
H(21) H -0.2374 -0.1859 -0.0118 0.0338 Uiso 1.00 calc . . .
H(22) H -0.3563 -0.1659 0.0473 0.0404 Uiso 1.00 calc . . .
H(23) H -0.2605 -0.1098 0.1205 0.0404 Uiso 1.00 calc . . .
H(24) H -0.3955 -0.0255 0.0341 0.0366 Uiso 1.00 calc . . .
H(25) H -0.3509 -0.0003 0.1286 0.0366 Uiso 1.00 calc . . .
H(26) H -0.2506 0.0681 0.0208 0.0286 Uiso 1.00 calc . . .
H(27) H -0.2795 0.1352 0.0892 0.0286 Uiso 1.00 calc . . .
H(28) H -0.2585 0.1546 0.2641 0.0432 Uiso 1.00 calc . . .
H(29) H -0.3443 0.2694 0.3076 0.0595 Uiso 1.00 calc . . .
H(30) H -0.2934 0.4348 0.2996 0.0576 Uiso 1.00 calc . . .
H(31) H -0.1603 0.4834 0.2456 0.0416 Uiso 1.00 calc . . .
H(32) H -0.0694 0.3715 0.2056 0.0314 Uiso 1.00 calc . . .
H(33) H 0.1244 0.3953 0.0876 0.0296 Uiso 1.00 calc . . .
H(34) H 0.2052 0.3442 0.0650 0.0296 Uiso 1.00 calc . . .
H(35) H 0.2385 0.4424 0.1352 0.0296 Uiso 1.00 calc . . .
H(36) H 0.3264 0.3467 0.2156 0.0306 Uiso 1.00 calc . . .
H(37) H 0.3899 0.2967 0.3854 0.0423 Uiso 1.00 calc . . .
H(38) H 0.4276 0.2964 0.3079 0.0423 Uiso 1.00 calc . . .
H(39) H 0.3846 0.1955 0.3271 0.0423 Uiso 1.00 calc . . .
H(40) H -0.4228 0.3445 -0.0393 0.0280 Uiso 1.00 calc . . .
H(41) H -0.2880 0.3319 0.0642 0.0344 Uiso 1.00 calc . . .
H(42) H -0.1399 0.3146 0.0343 0.0325 Uiso 1.00 calc . . .
H(43) H -0.0403 0.3030 -0.0525 0.0409 Uiso 1.00 calc . . .
H(44) H -0.0992 0.2549 -0.1443 0.0409 Uiso 1.00 calc . . .
H(45) H -0.0047 0.4579 -0.0792 0.0616 Uiso 1.00 calc . . .
H(46) H 0.0420 0.3839 -0.1271 0.0616 Uiso 1.00 calc . . .
H(47) H -0.0814 0.4849 -0.1879 0.0424 Uiso 1.00 calc . . .
H(48) H -0.0217 0.4239 -0.2333 0.0424 Uiso 1.00 calc . . .
H(49) H -0.1818 0.3621 -0.3072 0.0350 Uiso 1.00 calc . . .
H(50) H -0.1584 0.2816 -0.2622 0.0350 Uiso 1.00 calc . . .
H(51) H -0.3531 0.2196 -0.4073 0.0318 Uiso 1.00 calc . . .
H(52) H -0.3791 0.2326 -0.5424 0.0366 Uiso 1.00 calc . . .
H(53) H -0.4026 0.3816 -0.5731 0.0341 Uiso 1.00 calc . . .
H(54) H -0.4078 0.5127 -0.4708 0.0324 Uiso 1.00 calc . . .
H(55) H -0.3820 0.5005 -0.3361 0.0254 Uiso 1.00 calc . . .
H(56) H -0.5828 0.4700 -0.3072 0.0227 Uiso 1.00 calc . . .
H(57) H -0.7015 0.4468 -0.4297 0.0284 Uiso 1.00 calc . . .
H(58) H -0.7691 0.2879 -0.5207 0.0282 Uiso 1.00 calc . . .
H(59) H -0.7774 0.0714 -0.4966 0.0366 Uiso 1.00 calc . . .
H(60) H -0.7610 0.1248 -0.5644 0.0366 Uiso 1.00 calc . . .
H(61) H -0.6664 0.0222 -0.5787 0.0398 Uiso 1.00 calc . . .
H(62) H -0.5854 0.1162 -0.5178 0.0398 Uiso 1.00 calc . . .
H(63) H -0.6661 -0.0634 -0.4861 0.0338 Uiso 1.00 calc . . .
H(64) H -0.5530 -0.0008 -0.4579 0.0338 Uiso 1.00 calc . . .
H(65) H -0.7027 0.0374 -0.3851 0.0277 Uiso 1.00 calc . . .
H(66) H -0.6063 0.0093 -0.3438 0.0277 Uiso 1.00 calc . . .
H(67) H -0.3714 0.1038 -0.3188 0.0344 Uiso 1.00 calc . . .
H(68) H -0.2865 -0.0027 -0.2645 0.0441 Uiso 1.00 calc . . .
H(69) H -0.3270 -0.0592 -0.1557 0.0512 Uiso 1.00 calc . . .
H(70) H -0.4297 0.0109 -0.0888 0.0504 Uiso 1.00 calc . . .
H(71) H -0.5092 0.1247 -0.1385 0.0375 Uiso 1.00 calc . . .
H(72) H -0.7353 0.4081 -0.0812 0.0347 Uiso 1.00 calc . . .
H(73) H -0.7376 0.2964 -0.1119 0.0347 Uiso 1.00 calc . . .
H(74) H -0.6641 0.3614 -0.0277 0.0347 Uiso 1.00 calc . . .
H(75) H -0.6152 0.5380 -0.0963 0.0289 Uiso 1.00 calc . . .
H(76) H -0.5101 0.6813 -0.0917 0.0365 Uiso 1.00 calc . . .
H(77) H -0.4045 0.6856 -0.1063 0.0365 Uiso 1.00 calc . . .
H(78) H -0.4981 0.6721 -0.1794 0.0365 Uiso 1.00 calc . . .

loop_
_atom_site_aniso_label
_atom_site_aniso_U_11
_atom_site_aniso_U_22
_atom_site_aniso_U_33
_atom_site_aniso_U_12
_atom_site_aniso_U_13
_atom_site_aniso_U_23
Ir(1) 0.01410(7) 0.01382(7) 0.01231(8) 0.00319(5) 0.00396(5) 0.00129(6)
Ir(2) 0.01532(8) 0.01619(8) 0.01321(8) 0.00547(6) 0.00447(6) 0.00075(6)
O(1) 0.021(1) 0.022(1) 0.019(1) 0.006(1) 0.007(1) 0.006(1)
O(2) 0.022(1) 0.022(1) 0.019(1) 0.007(1) 0.005(1) 0.003(1)
O(3) 0.017(1) 0.025(1) 0.021(1) 0.007(1) 0.008(1) 0.005(1)
O(4) 0.031(1) 0.015(1) 0.018(1) 0.007(1) 0.008(1) -0.001(1)
N(1) 0.016(1) 0.013(1) 0.013(2) 0.004(1) 0.002(1) 0.001(1)
N(2) 0.020(2) 0.015(1) 0.013(2) 0.006(1) 0.007(1) 0.001(1)
N(3) 0.026(2) 0.016(2) 0.010(2) 0.006(1) 0.003(1) -0.006(1)
N(4) 0.023(2) 0.015(1) 0.014(2) 0.005(1) 0.007(1) -0.001(1)
C(1) 0.011(2) 0.016(2) 0.022(2) 0.003(1) 0.005(1) 0.004(2)
C(2) 0.011(2) 0.020(2) 0.030(2) 0.006(1) 0.007(2) 0.006(2)
C(3) 0.019(2) 0.014(2) 0.018(2) 0.004(1) 0.001(1) -0.007(2)
C(4) 0.009(2) 0.017(2) 0.015(2) 0.004(1) 0.003(1) -0.001(2)
C(5) 0.010(2) 0.020(2) 0.014(2) 0.007(1) 0.001(1) 0.003(2)
C(6) 0.033(2) 0.025(2) 0.018(2) 0.013(2) 0.009(2) 0.006(2)
C(7) 0.027(2) 0.026(2) 0.028(2) 0.007(2) 0.017(2) 0.006(2)
C(8) 0.041(2) 0.019(2) 0.017(2) 0.005(2) 0.014(2) 0.002(2)
C(9) 0.045(2) 0.013(2) 0.011(2) 0.008(2) 0.008(2) 0.000(2)
C(10) 0.020(2) 0.016(2) 0.016(2) 0.007(1) 0.006(1) 0.004(2)
C(11) 0.014(2) 0.019(2) 0.021(2) 0.008(1) 0.005(1) 0.009(2)
C(12) 0.030(2) 0.016(2) 0.009(2) 0.010(2) 0.007(1) 0.002(2)
C(13) 0.026(2) 0.027(2) 0.020(2) 0.009(2) 0.006(2) 0.003(2)
C(14) 0.051(3) 0.026(2) 0.026(2) 0.021(2) 0.008(2) 0.002(2)
C(15) 0.046(3) 0.013(2) 0.022(2) 0.008(2) 0.008(2) 0.001(2)
C(16) 0.039(2) 0.023(2) 0.022(2) 0.003(2) 0.011(2) 0.004(2)
C(17) 0.035(2) 0.022(2) 0.020(2) 0.009(2) 0.012(2) 0.006(2)
C(18) 0.019(2) 0.021(2) 0.017(2) 0.006(1) 0.009(1) 0.002(2)
C(19) 0.030(2) 0.021(2) 0.022(2) 0.012(2) 0.014(2) 0.007(2)
C(20) 0.041(2) 0.021(2) 0.016(2) 0.008(2) 0.011(2) 0.005(2)
C(21) 0.022(2) 0.020(2) 0.016(2) 0.000(2) 0.004(2) 0.004(2)
C(22) 0.017(2) 0.021(2) 0.015(2) 0.000(1) 0.006(1) 0.005(2)
C(23) 0.031(2) 0.018(2) 0.023(2) -0.002(2) 0.000(2) -0.005(2)
C(24) 0.035(2) 0.025(2) 0.029(2) -0.003(2) 0.002(2) 0.000(2)
C(25) 0.014(2) 0.038(2) 0.034(2) -0.001(2) 0.000(2) 0.014(2)
C(26) 0.013(2) 0.029(2) 0.025(2) 0.003(2) 0.003(2) 0.005(2)
C(27) 0.016(2) 0.020(2) 0.022(2) 0.003(1) 0.005(2) 0.007(2)
C(28) 0.013(2) 0.023(2) 0.018(2) 0.004(1) 0.005(1) 0.006(2)
C(29) 0.032(2) 0.026(2) 0.013(2) 0.012(2) 0.003(2) 0.004(2)
C(30) 0.044(3) 0.039(3) 0.037(3) 0.021(2) 0.022(2) 0.012(2)
C(31) 0.051(3) 0.073(4) 0.045(3) 0.041(3) 0.028(3) 0.020(3)
C(32) 0.044(3) 0.065(4) 0.043(3) 0.042(3) 0.011(2) 0.005(3)
C(33) 0.034(2) 0.029(2) 0.034(3) 0.021(2) -0.004(2) -0.006(2)
C(34) 0.025(2) 0.025(2) 0.023(2) 0.009(2) 0.001(2) -0.001(2)
C(35) 0.022(2) 0.024(2) 0.028(2) 0.002(2) 0.015(2) 0.005(2)
C(36) 0.026(2) 0.017(2) 0.015(2) 0.003(2) 0.008(2) -0.002(2)
C(37) 0.022(2) 0.025(2) 0.021(2) -0.003(2) 0.007(2) -0.001(2)
C(38) 0.020(2) 0.026(2) 0.018(2) 0.006(2) 0.002(2) -0.002(2)
C(39) 0.026(2) 0.040(3) 0.030(3) 0.003(2) 0.002(2) 0.005(2)
C(40) 0.017(2) 0.035(2) 0.017(2) 0.010(2) 0.007(2) 0.000(2)
C(41) 0.034(2) 0.038(2) 0.013(2) 0.015(2) 0.004(2) 0.001(2)
C(42) 0.028(2) 0.034(2) 0.020(2) 0.015(2) 0.003(2) 0.007(2)
C(43) 0.025(2) 0.017(2) 0.024(2) 0.006(2) 0.000(2) 0.005(2)
C(44) 0.018(2) 0.019(2) 0.021(2) 0.005(1) 0.003(1) 0.002(2)
C(45) 0.036(2) 0.041(3) 0.031(3) 0.024(2) 0.006(2) 0.016(2)
C(46) 0.035(3) 0.066(4) 0.039(3) -0.006(2) -0.004(2) 0.017(3)
C(47) 0.017(2) 0.047(3) 0.049(3) 0.011(2) 0.017(2) 0.018(3)
C(48) 0.022(2) 0.048(3) 0.023(2) 0.018(2) 0.009(2) 0.007(2)
C(49) 0.012(2) 0.017(2) 0.023(2) 0.004(1) 0.005(1) 0.001(2)
C(50) 0.020(2) 0.015(2) 0.019(2) 0.008(1) 0.009(1) 0.004(2)
C(51) 0.019(2) 0.017(2) 0.016(2) 0.007(1) 0.007(1) 0.001(2)
C(52) 0.040(2) 0.020(2) 0.020(2) 0.006(2) 0.009(2) 0.006(2)
C(53) 0.045(3) 0.024(2) 0.016(2) 0.003(2) 0.008(2) -0.003(2)
C(54) 0.033(2) 0.031(2) 0.017(2) 0.003(2) 0.002(2) 0.010(2)
C(55) 0.022(2) 0.032(2) 0.035(2) 0.013(2) 0.010(2) 0.020(2)
C(56) 0.019(2) 0.019(2) 0.028(2) 0.008(1) 0.012(2) 0.002(2)
C(57) 0.020(2) 0.017(2) 0.023(2) 0.010(1) 0.008(2) 0.005(2)
C(58) 0.028(2) 0.021(2) 0.023(2) 0.013(2) 0.006(2) 0.004(2)
C(59) 0.023(2) 0.026(2) 0.021(2) 0.009(2) 0.001(2) 0.008(2)
C(60) 0.014(2) 0.028(2) 0.023(2) 0.010(2) 0.005(1) 0.006(2)
C(61) 0.022(2) 0.015(2) 0.016(2) 0.007(1) 0.008(1) 0.004(2)
C(62) 0.035(2) 0.028(2) 0.021(2) 0.011(2) -0.002(2) -0.001(2)
C(63) 0.044(3) 0.030(2) 0.024(2) 0.014(2) 0.010(2) -0.001(2)
C(64) 0.025(2) 0.028(2) 0.030(2) 0.010(2) 0.009(2) 0.001(2)
C(65) 0.029(2) 0.017(2) 0.021(2) 0.008(2) 0.004(2) 0.002(2)
C(66) 0.022(2) 0.021(2) 0.021(2) 0.012(2) 0.009(2) 0.009(2)
C(67) 0.018(2) 0.019(2) 0.020(2) 0.008(1) 0.008(1) 0.007(2)
C(68) 0.019(2) 0.021(2) 0.020(2) 0.004(1) 0.005(1) 0.009(2)
C(69) 0.032(2) 0.038(2) 0.028(2) 0.022(2) 0.014(2) 0.015(2)
C(70) 0.052(3) 0.040(3) 0.032(3) 0.029(2) 0.017(2) 0.015(2)
C(71) 0.056(3) 0.051(3) 0.039(3) 0.036(3) 0.017(2) 0.024(3)
C(72) 0.043(3) 0.062(3) 0.036(3) 0.021(2) 0.016(2) 0.031(3)
C(73) 0.042(2) 0.037(2) 0.023(2) 0.020(2) 0.014(2) 0.010(2)
C(74) 0.032(2) 0.028(2) 0.028(2) 0.009(2) 0.016(2) 0.002(2)
C(75) 0.021(2) 0.024(2) 0.013(2) 0.007(2) 0.004(1) -0.002(2)
C(76) 0.035(2) 0.017(2) 0.018(2) 0.011(2) 0.009(2) -0.005(2)
C(77) 0.026(2) 0.015(2) 0.015(2) 0.006(2) 0.001(2) -0.003(2)
C(78) 0.035(2) 0.022(2) 0.032(2) 0.005(2) 0.014(2) 0.000(2)

loop_
_atom_type_symbol
_atom_type_description
_atom_type_scat_dispersion_real
_atom_type_scat_dispersion_imag
_atom_type_scat_source
C C 0.003 0.002
;International Tables for Crystallography
(1992, Vol. C, Tables 4.2.6.8 and 6.1.1.1)
;
H H 0.000 0.000
;International Tables for Crystallography
(1992, Vol. C, Table 6.1.1.2)
;
Ir Ir -1.444 7.990
;International Tables for Crystallography
(1992, Vol. C, Tables 4.2.6.8 and 6.1.1.1)
;
N N 0.006 0.003
;International Tables for Crystallography
(1992, Vol. C, Tables 4.2.6.8 and 6.1.1.1)
;
O O 0.011 0.006
;International Tables for Crystallography
(1992, Vol. C, Tables 4.2.6.8 and 6.1.1.1)
;

loop_
_geom_angle_atom_site_label_1
_geom_angle_atom_site_label_2
_geom_angle_atom_site_label_3
_geom_angle
_geom_angle_site_symmetry_1
_geom_angle_site_symmetry_2
_geom_angle_site_symmetry_3
_geom_angle_publ_flag
O(1) Ir(1) O(2) 88.84(10) . . . yes
O(1) Ir(1) N(1) 96.6(1) . . . yes
O(1) Ir(1) N(2) 87.6(1) . . . yes
O(1) Ir(1) C(11) 175.2(1) . . . yes
O(1) Ir(1) C(28) 90.6(1) . . . yes
O(2) Ir(1) N(1) 85.5(1) . . . yes
O(2) Ir(1) N(2) 95.4(1) . . . yes
O(2) Ir(1) C(11) 93.0(1) . . . yes
O(2) Ir(1) C(28) 175.0(1) . . . yes
N(1) Ir(1) N(2) 175.7(1) . . . yes
N(1) Ir(1) C(11) 79.1(1) . . . yes
N(1) Ir(1) C(28) 99.5(1) . . . yes
N(2) Ir(1) C(11) 96.7(1) . . . yes
N(2) Ir(1) C(28) 79.6(1) . . . yes
C(11) Ir(1) C(28) 88.0(1) . . . yes
O(3) Ir(2) O(4) 87.00(10) . . . yes
O(3) Ir(2) N(3) 95.0(1) . . . yes
O(3) Ir(2) N(4) 88.4(1) . . . yes
O(3) Ir(2) C(50) 173.5(1) . . . yes
O(3) Ir(2) C(67) 91.2(1) . . . yes
O(4) Ir(2) N(3) 91.8(1) . . . yes
O(4) Ir(2) N(4) 93.5(1) . . . yes
O(4) Ir(2) C(50) 95.9(1) . . . yes
O(4) Ir(2) C(67) 172.6(1) . . . yes
N(3) Ir(2) N(4) 173.8(1) . . . yes
N(3) Ir(2) C(50) 79.2(2) . . . yes
N(3) Ir(2) C(67) 95.5(1) . . . yes
N(4) Ir(2) C(50) 97.2(2) . . . yes
N(4) Ir(2) C(67) 79.2(1) . . . yes
C(50) Ir(2) C(67) 86.6(1) . . . yes
Ir(1) O(1) C(36) 124.8(2) . . . yes
Ir(1) O(2) C(38) 123.7(2) . . . yes
Ir(2) O(3) C(75) 126.0(2) . . . yes
Ir(2) O(4) C(77) 124.6(2) . . . yes
Ir(1) N(1) C(1) 123.6(2) . . . yes
Ir(1) N(1) C(5) 115.9(2) . . . yes
C(1) N(1) C(5) 120.5(3) . . . yes
Ir(1) N(2) C(18) 123.6(2) . . . yes
Ir(1) N(2) C(22) 115.5(3) . . . yes
C(18) N(2) C(22) 120.7(3) . . . yes
Ir(2) N(3) C(40) 122.7(3) . . . yes
Ir(2) N(3) C(44) 116.0(2) . . . yes
C(40) N(3) C(44) 121.1(3) . . . yes
Ir(2) N(4) C(57) 124.7(3) . . . yes
Ir(2) N(4) C(61) 115.9(2) . . . yes
C(57) N(4) C(61) 119.4(3) . . . yes
N(1) C(1) C(2) 121.8(3) . . . yes
N(1) C(1) H(1) 119.2 . . . no
C(2) C(1) H(1) 119.0 . . . no
C(1) C(2) C(3) 118.7(3) . . . yes
C(1) C(2) H(2) 120.6 . . . no
C(3) C(2) H(2) 120.7 . . . no
C(2) C(3) C(4) 120.2(4) . . . yes
C(2) C(3) H(3) 119.9 . . . no
C(4) C(3) H(3) 119.9 . . . no
C(3) C(4) C(5) 118.9(3) . . . yes
C(3) C(4) C(6) 119.0(3) . . . yes
C(5) C(4) C(6) 122.0(3) . . . yes
N(1) C(5) C(4) 119.5(3) . . . yes
N(1) C(5) C(10) 112.5(3) . . . yes
C(4) C(5) C(10) 127.9(3) . . . yes
C(4) C(6) C(7) 113.0(3) . . . yes
C(4) C(6) H(4) 108.7 . . . no
C(4) C(6) H(5) 108.8 . . . no
C(7) C(6) H(4) 108.4 . . . no
C(7) C(6) H(5) 108.3 . . . no
H(4) C(6) H(5) 109.7 . . . no
C(6) C(7) C(8) 114.6(3) . . . yes
C(6) C(7) H(6) 108.0 . . . no
C(6) C(7) H(7) 108.3 . . . no
C(8) C(7) H(6) 108.0 . . . no
C(8) C(7) H(7) 108.2 . . . no
H(6) C(7) H(7) 109.6 . . . no
C(7) C(8) C(9) 114.0(3) . . . yes
C(7) C(8) H(8) 108.4 . . . no
C(7) C(8) H(9) 108.2 . . . no
C(9) C(8) H(8) 108.3 . . . no
C(9) C(8) H(9) 108.5 . . . no
H(8) C(8) H(9) 109.4 . . . no
C(8) C(9) C(10) 116.0(3) . . . yes
C(8) C(9) H(10) 107.8 . . . no
C(8) C(9) H(11) 107.7 . . . no
C(10) C(9) H(10) 107.8 . . . no
C(10) C(9) H(11) 107.8 . . . no
H(10) C(9) H(11) 109.7 . . . no
C(5) C(10) C(9) 119.9(3) . . . yes
C(5) C(10) C(11) 116.0(3) . . . yes
C(9) C(10) C(11) 124.0(3) . . . yes
Ir(1) C(11) C(10) 116.4(3) . . . yes
Ir(1) C(11) C(12) 122.2(3) . . . yes
C(10) C(11) C(12) 121.4(3) . . . yes
C(11) C(12) C(13) 121.3(3) . . . yes
C(11) C(12) C(17) 120.9(3) . . . yes
C(13) C(12) C(17) 117.8(4) . . . yes
C(12) C(13) C(14) 120.5(4) . . . yes
C(12) C(13) H(12) 119.6 . . . no
C(14) C(13) H(12) 119.9 . . . no
C(13) C(14) C(15) 120.3(4) . . . yes
C(13) C(14) H(13) 119.9 . . . no
C(15) C(14) H(13) 119.8 . . . no
C(14) C(15) C(16) 120.7(4) . . . yes
C(14) C(15) H(14) 119.5 . . . no
C(16) C(15) H(14) 119.9 . . . no
C(15) C(16) C(17) 117.8(4) . . . yes
C(15) C(16) H(15) 121.2 . . . no
C(17) C(16) H(15) 121.0 . . . no
C(12) C(17) C(16) 122.8(4) . . . yes
C(12) C(17) H(16) 118.5 . . . no
C(16) C(17) H(16) 118.7 . . . no
N(2) C(18) C(19) 122.0(3) . . . yes
N(2) C(18) H(17) 119.1 . . . no
C(19) C(18) H(17) 119.0 . . . no
C(18) C(19) C(20) 117.7(4) . . . yes
C(18) C(19) H(18) 121.1 . . . no
C(20) C(19) H(18) 121.1 . . . no
C(19) C(20) C(21) 120.9(4) . . . yes
C(19) C(20) H(19) 119.1 . . . no
C(21) C(20) H(19) 120.0 . . . no
C(20) C(21) C(22) 119.1(3) . . . yes
C(20) C(21) C(23) 119.0(4) . . . yes
C(22) C(21) C(23) 121.8(4) . . . yes
N(2) C(22) C(21) 119.2(3) . . . yes
N(2) C(22) C(27) 111.8(3) . . . yes
C(21) C(22) C(27) 129.0(3) . . . yes
C(21) C(23) C(24) 112.8(4) . . . yes
C(21) C(23) H(20) 108.5 . . . no
C(21) C(23) H(21) 108.7 . . . no
C(24) C(23) H(20) 108.3 . . . no
C(24) C(23) H(21) 108.7 . . . no
H(20) C(23) H(21) 109.8 . . . no
C(23) C(24) C(25) 114.6(3) . . . yes
C(23) C(24) H(22) 107.9 . . . no
C(23) C(24) H(23) 107.7 . . . no
C(25) C(24) H(22) 108.7 . . . no
C(25) C(24) H(23) 108.3 . . . no
H(22) C(24) H(23) 109.5 . . . no
C(24) C(25) C(26) 112.3(3) . . . yes
C(24) C(25) H(24) 108.7 . . . no
C(24) C(25) H(25) 108.8 . . . no
C(26) C(25) H(24) 108.8 . . . no
C(26) C(25) H(25) 108.9 . . . no
H(24) C(25) H(25) 109.3 . . . no
C(25) C(26) C(27) 115.5(3) . . . yes
C(25) C(26) H(26) 108.0 . . . no
C(25) C(26) H(27) 108.0 . . . no
C(27) C(26) H(26) 108.0 . . . no
C(27) C(26) H(27) 107.9 . . . no
H(26) C(26) H(27) 109.5 . . . no
C(22) C(27) C(26) 117.6(4) . . . yes
C(22) C(27) C(28) 116.4(3) . . . yes
C(26) C(27) C(28) 125.7(4) . . . yes
Ir(1) C(28) C(27) 116.0(3) . . . yes
Ir(1) C(28) C(29) 121.8(3) . . . yes
C(27) C(28) C(29) 122.0(3) . . . yes
C(28) C(29) C(30) 120.7(4) . . . yes
C(28) C(29) C(34) 120.5(4) . . . yes
C(30) C(29) C(34) 118.8(4) . . . yes
C(29) C(30) C(31) 120.9(4) . . . yes
C(29) C(30) H(28) 119.2 . . . no
C(31) C(30) H(28) 119.9 . . . no
C(30) C(31) C(32) 120.2(5) . . . yes
C(30) C(31) H(29) 120.1 . . . no
C(32) C(31) H(29) 119.8 . . . no
C(31) C(32) C(33) 119.4(4) . . . yes
C(31) C(32) H(30) 120.4 . . . no
C(33) C(32) H(30) 120.2 . . . no
C(32) C(33) C(34) 121.6(4) . . . yes
C(32) C(33) H(31) 119.4 . . . no
C(34) C(33) H(31) 119.0 . . . no
C(29) C(34) C(33) 119.0(4) . . . yes
C(29) C(34) H(32) 120.4 . . . no
C(33) C(34) H(32) 120.5 . . . no
C(36) C(35) H(33) 109.9 . . . no
C(36) C(35) H(34) 110.3 . . . no
C(36) C(35) H(35) 109.0 . . . no
H(33) C(35) H(34) 110.2 . . . no
H(33) C(35) H(35) 108.4 . . . no
H(34) C(35) H(35) 108.9 . . . no
O(1) C(36) C(35) 115.8(3) . . . yes
O(1) C(36) C(37) 126.5(3) . . . yes
C(35) C(36) C(37) 117.7(3) . . . yes
C(36) C(37) C(38) 128.0(3) . . . yes
C(36) C(37) H(36) 116.0 . . . no
C(38) C(37) H(36) 116.0 . . . no
O(2) C(38) C(37) 127.5(3) . . . yes
O(2) C(38) C(39) 114.5(3) . . . yes
C(37) C(38) C(39) 118.0(3) . . . yes
C(38) C(39) H(37) 110.7 . . . no
C(38) C(39) H(38) 109.7 . . . no
C(38) C(39) H(39) 109.8 . . . no
H(37) C(39) H(38) 109.3 . . . no
H(37) C(39) H(39) 109.4 . . . no
H(38) C(39) H(39) 107.9 . . . no
N(3) C(40) C(41) 120.2(3) . . . yes
N(3) C(40) H(40) 120.0 . . . no
C(41) C(40) H(40) 119.8 . . . no
C(40) C(41) C(42) 119.3(4) . . . yes
C(40) C(41) H(41) 120.4 . . . no
C(42) C(41) H(41) 120.3 . . . no
C(41) C(42) C(43) 121.3(3) . . . yes
C(41) C(42) H(42) 119.5 . . . no
C(43) C(42) H(42) 119.2 . . . no
C(42) C(43) C(44) 118.6(4) . . . yes
C(42) C(43) C(45) 119.7(3) . . . yes
C(44) C(43) C(45) 121.5(4) . . . yes
N(3) C(44) C(43) 119.4(3) . . . yes
N(3) C(44) C(49) 112.9(3) . . . yes
C(43) C(44) C(49) 127.8(3) . . . yes
C(43) C(45) C(46) 116.2(4) . . . yes
C(43) C(45) H(43) 107.7 . . . no
C(43) C(45) H(44) 107.7 . . . no
C(46) C(45) H(43) 107.9 . . . no
C(46) C(45) H(44) 107.8 . . . no
H(43) C(45) H(44) 109.4 . . . no
C(45) C(46) C(47) 116.1(4) . . . yes
C(45) C(46) H(45) 107.7 . . . no
C(45) C(46) H(46) 107.9 . . . no
C(47) C(46) H(45) 107.6 . . . no
C(47) C(46) H(46) 108.2 . . . no
H(45) C(46) H(46) 109.2 . . . no
C(46) C(47) C(48) 117.2(4) . . . yes
C(46) C(47) H(47) 108.1 . . . no
C(46) C(47) H(48) 107.5 . . . no
C(48) C(47) H(47) 107.5 . . . no
C(48) C(47) H(48) 107.1 . . . no
H(47) C(47) H(48) 109.3 . . . no
C(47) C(48) C(49) 116.8(4) . . . yes
C(47) C(48) H(49) 107.7 . . . no
C(47) C(48) H(50) 107.6 . . . no
C(49) C(48) H(49) 107.7 . . . no
C(49) C(48) H(50) 107.5 . . . no
H(49) C(48) H(50) 109.5 . . . no
C(44) C(49) C(48) 121.6(3) . . . yes
C(44) C(49) C(50) 115.0(3) . . . yes
C(48) C(49) C(50) 123.5(3) . . . yes
Ir(2) C(50) C(49) 116.6(3) . . . yes
Ir(2) C(50) C(51) 121.6(2) . . . yes
C(49) C(50) C(51) 121.8(3) . . . yes
C(50) C(51) C(52) 122.4(3) . . . yes
C(50) C(51) C(56) 119.5(3) . . . yes
C(52) C(51) C(56) 118.1(3) . . . yes
C(51) C(52) C(53) 121.3(3) . . . yes
C(51) C(52) H(51) 119.3 . . . no
C(53) C(52) H(51) 119.4 . . . no
C(52) C(53) C(54) 119.6(4) . . . yes
C(52) C(53) H(52) 120.2 . . . no
C(54) C(53) H(52) 120.3 . . . no
C(53) C(54) C(55) 119.9(4) . . . yes
C(53) C(54) H(53) 120.3 . . . no
C(55) C(54) H(53) 119.7 . . . no
C(54) C(55) C(56) 120.7(3) . . . yes
C(54) C(55) H(54) 119.7 . . . no
C(56) C(55) H(54) 119.6 . . . no
C(51) C(56) C(55) 120.3(4) . . . yes
C(51) C(56) H(55) 119.7 . . . no
C(55) C(56) H(55) 120.0 . . . no
N(4) C(57) C(58) 121.7(4) . . . yes
N(4) C(57) H(56) 119.3 . . . no
C(58) C(57) H(56) 119.0 . . . no
C(57) C(58) C(59) 119.7(3) . . . yes
C(57) C(58) H(57) 119.9 . . . no
C(59) C(58) H(57) 120.3 . . . no
C(58) C(59) C(60) 120.7(3) . . . yes
C(58) C(59) H(58) 119.6 . . . no
C(60) C(59) H(58) 119.7 . . . no
C(59) C(60) C(61) 117.5(4) . . . yes
C(59) C(60) C(62) 119.1(3) . . . yes
C(61) C(60) C(62) 123.3(3) . . . yes
N(4) C(61) C(60) 120.7(3) . . . yes
N(4) C(61) C(66) 112.5(3) . . . yes
C(60) C(61) C(66) 126.6(4) . . . yes
C(60) C(62) C(63) 113.2(3) . . . yes
C(60) C(62) H(59) 108.6 . . . no
C(60) C(62) H(60) 108.6 . . . no
C(63) C(62) H(59) 108.4 . . . no
C(63) C(62) H(60) 108.6 . . . no
H(59) C(62) H(60) 109.5 . . . no
C(62) C(63) C(64) 114.0(4) . . . yes
C(62) C(63) H(61) 108.1 . . . no
C(62) C(63) H(62) 108.3 . . . no
C(64) C(63) H(61) 108.6 . . . no
C(64) C(63) H(62) 108.5 . . . no
H(61) C(63) H(62) 109.4 . . . no
C(63) C(64) C(65) 113.1(3) . . . yes
C(63) C(64) H(63) 108.6 . . . no
C(63) C(64) H(64) 108.8 . . . no
C(65) C(64) H(63) 108.4 . . . no
C(65) C(64) H(64) 108.7 . . . no
H(63) C(64) H(64) 109.2 . . . no
C(64) C(65) C(66) 116.1(3) . . . yes
C(64) C(65) H(65) 107.9 . . . no
C(64) C(65) H(66) 107.8 . . . no
C(66) C(65) H(65) 107.8 . . . no
C(66) C(65) H(66) 107.8 . . . no
H(65) C(65) H(66) 109.3 . . . no
C(61) C(66) C(65) 118.8(3) . . . yes
C(61) C(66) C(67) 115.4(3) . . . yes
C(65) C(66) C(67) 125.2(3) . . . yes
Ir(2) C(67) C(66) 116.8(3) . . . yes
Ir(2) C(67) C(68) 122.5(3) . . . yes
C(66) C(67) C(68) 120.6(4) . . . yes
C(67) C(68) C(69) 121.6(3) . . . yes
C(67) C(68) C(73) 120.4(4) . . . yes
C(69) C(68) C(73) 118.0(3) . . . yes
C(68) C(69) C(70) 122.2(4) . . . yes
C(68) C(69) H(67) 118.9 . . . no
C(70) C(69) H(67) 118.8 . . . no
C(69) C(70) C(71) 119.1(4) . . . yes
C(69) C(70) H(68) 120.6 . . . no
C(71) C(70) H(68) 120.3 . . . no
C(70) C(71) C(72) 120.0(4) . . . yes
C(70) C(71) H(69) 120.1 . . . no
C(72) C(71) H(69) 119.9 . . . no
C(71) C(72) C(73) 121.0(4) . . . yes
C(71) C(72) H(70) 119.4 . . . no
C(73) C(72) H(70) 119.6 . . . no
C(68) C(73) C(72) 119.4(4) . . . yes
C(68) C(73) H(71) 120.3 . . . no
C(72) C(73) H(71) 120.3 . . . no
C(75) C(74) H(72) 110.1 . . . no
C(75) C(74) H(73) 110.1 . . . no
C(75) C(74) H(74) 109.1 . . . no
H(72) C(74) H(73) 110.2 . . . no
H(72) C(74) H(74) 108.8 . . . no
H(73) C(74) H(74) 108.6 . . . no
O(3) C(75) C(74) 116.5(3) . . . yes
O(3) C(75) C(76) 125.2(3) . . . yes
C(74) C(75) C(76) 118.2(4) . . . yes
C(75) C(76) C(77) 128.6(4) . . . yes
C(75) C(76) H(75) 115.6 . . . no
C(77) C(76) H(75) 115.8 . . . no
O(4) C(77) C(76) 127.3(3) . . . yes
O(4) C(77) C(78) 115.6(3) . . . yes
C(76) C(77) C(78) 117.1(4) . . . yes
C(77) C(78) H(76) 109.3 . . . no
C(77) C(78) H(77) 109.2 . . . no
C(77) C(78) H(78) 109.8 . . . no
H(76) C(78) H(77) 109.0 . . . no
H(76) C(78) H(78) 109.8 . . . no
H(77) C(78) H(78) 109.8 . . . no

loop_
_geom_bond_atom_site_label_1
_geom_bond_atom_site_label_2
_geom_bond_distance
_geom_bond_site_symmetry_1
_geom_bond_site_symmetry_2
_geom_bond_publ_flag
Ir(1) O(1) 2.151(2) . . yes
Ir(1) O(2) 2.140(4) . . yes
Ir(1) N(1) 2.039(3) . . yes
Ir(1) N(2) 2.024(3) . . yes
Ir(1) C(11) 1.997(3) . . yes
Ir(1) C(28) 1.994(4) . . yes
Ir(2) O(3) 2.160(3) . . yes
Ir(2) O(4) 2.167(3) . . yes
Ir(2) N(3) 2.033(3) . . yes
Ir(2) N(4) 2.032(3) . . yes
Ir(2) C(50) 1.988(4) . . yes
Ir(2) C(67) 2.002(4) . . yes
O(1) C(36) 1.266(4) . . yes
O(2) C(38) 1.285(4) . . yes
O(3) C(75) 1.279(5) . . yes
O(4) C(77) 1.272(5) . . yes
N(1) C(1) 1.347(4) . . yes
N(1) C(5) 1.375(4) . . yes
N(2) C(18) 1.340(5) . . yes
N(2) C(22) 1.381(5) . . yes
N(3) C(40) 1.345(5) . . yes
N(3) C(44) 1.369(5) . . yes
N(4) C(57) 1.350(4) . . yes
N(4) C(61) 1.376(5) . . yes
C(1) C(2) 1.367(6) . . yes
C(1) H(1) 0.950 . . no
C(2) C(3) 1.399(5) . . yes
C(2) H(2) 0.951 . . no
C(3) C(4) 1.380(5) . . yes
C(3) H(3) 0.949 . . no
C(4) C(5) 1.405(5) . . yes
C(4) C(6) 1.519(5) . . yes
C(5) C(10) 1.452(5) . . yes
C(6) C(7) 1.529(6) . . yes
C(6) H(4) 0.949 . . no
C(6) H(5) 0.948 . . no
C(7) C(8) 1.536(6) . . yes
C(7) H(6) 0.951 . . no
C(7) H(7) 0.947 . . no
C(8) C(9) 1.511(6) . . yes
C(8) H(8) 0.951 . . no
C(8) H(9) 0.950 . . no
C(9) C(10) 1.524(5) . . yes
C(9) H(10) 0.948 . . no
C(9) H(11) 0.949 . . no
C(10) C(11) 1.349(5) . . yes
C(11) C(12) 1.486(5) . . yes
C(12) C(13) 1.397(5) . . yes
C(12) C(17) 1.382(6) . . yes
C(13) C(14) 1.391(6) . . yes
C(13) H(12) 0.950 . . no
C(14) C(15) 1.381(6) . . yes
C(14) H(13) 0.948 . . no
C(15) C(16) 1.391(6) . . yes
C(15) H(14) 0.948 . . no
C(16) C(17) 1.398(5) . . yes
C(16) H(15) 0.951 . . no
C(17) H(16) 0.951 . . no
C(18) C(19) 1.386(6) . . yes
C(18) H(17) 0.949 . . no
C(19) C(20) 1.394(6) . . yes
C(19) H(18) 0.950 . . no
C(20) C(21) 1.384(6) . . yes
C(20) H(19) 0.951 . . no
C(21) C(22) 1.398(6) . . yes
C(21) C(23) 1.529(6) . . yes
C(22) C(27) 1.457(5) . . yes
C(23) C(24) 1.536(7) . . yes
C(23) H(20) 0.949 . . no
C(23) H(21) 0.947 . . no
C(24) C(25) 1.529(6) . . yes
C(24) H(22) 0.947 . . no
C(24) H(23) 0.953 . . no
C(25) C(26) 1.525(5) . . yes
C(25) H(24) 0.951 . . no
C(25) H(25) 0.952 . . no
C(26) C(27) 1.524(5) . . yes
C(26) H(26) 0.949 . . no
C(26) H(27) 0.951 . . no
C(27) C(28) 1.334(6) . . yes
C(28) C(29) 1.488(6) . . yes
C(29) C(30) 1.391(6) . . yes
C(29) C(34) 1.397(5) . . yes
C(30) C(31) 1.378(7) . . yes
C(30) H(28) 0.947 . . no
C(31) C(32) 1.379(8) . . yes
C(31) H(29) 0.949 . . no
C(32) C(33) 1.366(7) . . yes
C(32) H(30) 0.948 . . no
C(33) C(34) 1.390(6) . . yes
C(33) H(31) 0.951 . . no
C(34) H(32) 0.949 . . no
C(35) C(36) 1.509(5) . . yes
C(35) H(33) 0.949 . . no
C(35) H(34) 0.943 . . no
C(35) H(35) 0.964 . . no
C(36) C(37) 1.413(5) . . yes
C(37) C(38) 1.385(5) . . yes
C(37) H(36) 0.950 . . no
C(38) C(39) 1.516(6) . . yes
C(39) H(37) 0.942 . . no
C(39) H(38) 0.960 . . no
C(39) H(39) 0.959 . . no
C(40) C(41) 1.406(5) . . yes
C(40) H(40) 0.949 . . no
C(41) C(42) 1.358(6) . . yes
C(41) H(41) 0.951 . . no
C(42) C(43) 1.375(6) . . yes
C(42) H(42) 0.950 . . no
C(43) C(44) 1.416(5) . . yes
C(43) C(45) 1.515(6) . . yes
C(44) C(49) 1.452(5) . . yes
C(45) C(46) 1.501(6) . . yes
C(45) H(43) 0.952 . . no
C(45) H(44) 0.949 . . no
C(46) C(47) 1.511(6) . . yes
C(46) H(45) 0.954 . . no
C(46) H(46) 0.949 . . no
C(47) C(48) 1.512(6) . . yes
C(47) H(47) 0.948 . . no
C(47) H(48) 0.954 . . no
C(48) C(49) 1.509(5) . . yes
C(48) H(49) 0.950 . . no
C(48) H(50) 0.949 . . no
C(49) C(50) 1.366(5) . . yes
C(50) C(51) 1.486(5) . . yes
C(51) C(52) 1.382(6) . . yes
C(51) C(56) 1.405(5) . . yes
C(52) C(53) 1.392(5) . . yes
C(52) H(51) 0.952 . . no
C(53) C(54) 1.382(6) . . yes
C(53) H(52) 0.951 . . no
C(54) C(55) 1.374(6) . . yes
C(54) H(53) 0.952 . . no
C(55) C(56) 1.382(6) . . yes
C(55) H(54) 0.953 . . no
C(56) H(55) 0.951 . . no
C(57) C(58) 1.362(5) . . yes
C(57) H(56) 0.950 . . no
C(58) C(59) 1.373(6) . . yes
C(58) H(57) 0.951 . . no
C(59) C(60) 1.391(5) . . yes
C(59) H(58) 0.951 . . no
C(60) C(61) 1.405(5) . . yes
C(60) C(62) 1.502(6) . . yes
C(61) C(66) 1.470(4) . . yes
C(62) C(63) 1.526(6) . . yes
C(62) H(59) 0.950 . . no
C(62) H(60) 0.950 . . no
C(63) C(64) 1.522(6) . . yes
C(63) H(61) 0.952 . . no
C(63) H(62) 0.949 . . no
C(64) C(65) 1.528(6) . . yes
C(64) H(63) 0.955 . . no
C(64) H(64) 0.948 . . no
C(65) C(66) 1.510(5) . . yes
C(65) H(65) 0.951 . . no
C(65) H(66) 0.951 . . no
C(66) C(67) 1.338(5) . . yes
C(67) C(68) 1.484(5) . . yes
C(68) C(69) 1.372(6) . . yes
C(68) C(73) 1.399(5) . . yes
C(69) C(70) 1.381(5) . . yes
C(69) H(67) 0.948 . . no
C(70) C(71) 1.369(6) . . yes
C(70) H(68) 0.950 . . no
C(71) C(72) 1.366(7) . . yes
C(71) H(69) 0.950 . . no
C(72) C(73) 1.389(6) . . yes
C(72) H(70) 0.950 . . no
C(73) H(71) 0.949 . . no
C(74) C(75) 1.508(5) . . yes
C(74) H(72) 0.945 . . no
C(74) H(73) 0.947 . . no
C(74) H(74) 0.964 . . no
C(75) C(76) 1.405(5) . . yes
C(76) C(77) 1.380(6) . . yes
C(76) H(75) 0.951 . . no
C(77) C(78) 1.512(5) . . yes
C(78) H(76) 0.953 . . no
C(78) H(77) 0.953 . . no
C(78) H(78) 0.943 . . no

loop_
_geom_contact_atom_site_label_1
_geom_contact_atom_site_label_2
_geom_contact_distance
_geom_contact_site_symmetry_1
_geom_contact_site_symmetry_2
_geom_contact_publ_flag
O(4) C(35) 3.410(6) . 2_565 ?
O(4) C(37) 3.533(5) . 2_565 ?
C(2) C(55) 3.479(7) . 2_565 ?
C(2) C(6) 3.585(6) . 2_566 ?
C(2) C(54) 3.589(7) . 2_565 ?
C(3) C(3) 3.317(8) . 2_566 ?
C(3) C(58) 3.573(6) . 1_656 ?
C(4) C(59) 3.443(6) . 1_656 ?
C(5) C(59) 3.432(6) . 1_656 ?
C(18) C(20) 3.521(5) . 2_555 ?
C(19) C(21) 3.360(5) . 2_555 ?
C(19) C(20) 3.516(5) . 2_555 ?
C(19) C(22) 3.558(5) . 2_555 ?
C(25) C(73) 3.573(7) . 2_455 ?
C(39) C(54) 3.465(7) . 1_656 ?
C(55) C(58) 3.563(5) . 2_464 ?

loop_
_geom_torsion_atom_site_label_1
_geom_torsion_atom_site_label_2
_geom_torsion_atom_site_label_3
_geom_torsion_atom_site_label_4
_geom_torsion
_geom_torsion_site_symmetry_1
_geom_torsion_site_symmetry_2
_geom_torsion_site_symmetry_3
_geom_torsion_site_symmetry_4
_geom_torsion_publ_flag
Ir(1) O(1) C(36) C(35) -179.8(2) . . . . yes
Ir(1) O(1) C(36) C(37) -0.6(6) . . . . yes
Ir(1) O(2) C(38) C(37) -9.4(6) . . . . yes
Ir(1) O(2) C(38) C(39) 171.4(3) . . . . yes
Ir(1) N(1) C(1) C(2) -176.3(2) . . . . yes
Ir(1) N(1) C(5) C(4) -178.8(2) . . . . yes
Ir(1) N(1) C(5) C(10) 4.3(3) . . . . yes
Ir(1) N(2) C(18) C(19) 174.5(3) . . . . yes
Ir(1) N(2) C(22) C(21) -170.3(2) . . . . yes
Ir(1) N(2) C(22) C(27) 9.0(4) . . . . yes
Ir(1) C(11) C(10) C(5) 0.7(4) . . . . yes
Ir(1) C(11) C(10) C(9) -174.9(3) . . . . yes
Ir(1) C(11) C(12) C(13) 71.1(4) . . . . yes
Ir(1) C(11) C(12) C(17) -108.4(4) . . . . yes
Ir(1) C(28) C(27) C(22) 3.8(4) . . . . yes
Ir(1) C(28) C(27) C(26) -170.0(3) . . . . yes
Ir(1) C(28) C(29) C(30) -117.1(4) . . . . yes
Ir(1) C(28) C(29) C(34) 61.0(4) . . . . yes
Ir(2) O(3) C(75) C(74) 178.6(2) . . . . yes
Ir(2) O(3) C(75) C(76) -5.2(5) . . . . yes
Ir(2) O(4) C(77) C(76) 7.9(5) . . . . yes
Ir(2) O(4) C(77) C(78) -171.8(2) . . . . yes
Ir(2) N(3) C(40) C(41) 173.9(3) . . . . yes
Ir(2) N(3) C(44) C(43) -172.5(3) . . . . yes
Ir(2) N(3) C(44) C(49) 6.9(4) . . . . yes
Ir(2) N(4) C(57) C(58) 175.6(3) . . . . yes
Ir(2) N(4) C(61) C(60) -173.3(3) . . . . yes
Ir(2) N(4) C(61) C(66) 2.3(4) . . . . yes
Ir(2) C(50) C(49) C(44) -2.7(4) . . . . yes
Ir(2) C(50) C(49) C(48) 177.3(3) . . . . yes
Ir(2) C(50) C(51) C(52) -109.8(4) . . . . yes
Ir(2) C(50) C(51) C(56) 69.5(4) . . . . yes
Ir(2) C(67) C(66) C(61) 2.8(4) . . . . yes
Ir(2) C(67) C(66) C(65) -167.8(3) . . . . yes
Ir(2) C(67) C(68) C(69) -106.1(4) . . . . yes
Ir(2) C(67) C(68) C(73) 76.7(4) . . . . yes
O(1) Ir(1) O(2) C(38) 8.5(3) . . . . yes
O(1) Ir(1) N(1) C(1) -8.5(3) . . . . yes
O(1) Ir(1) N(1) C(5) 174.6(2) . . . . yes
O(1) Ir(1) N(2) C(18) 87.9(3) . . . . yes
O(1) Ir(1) N(2) C(22) -96.7(2) . . . . yes
O(1) Ir(1) C(11) C(10) -25(1) . . . . yes
O(1) Ir(1) C(11) C(12) 152(1) . . . . yes
O(1) Ir(1) C(28) C(27) 88.3(3) . . . . yes
O(1) Ir(1) C(28) C(29) -87.4(3) . . . . yes
O(1) C(36) C(37) C(38) 3.2(7) . . . . yes
O(2) Ir(1) O(1) C(36) -3.9(3) . . . . yes
O(2) Ir(1) N(1) C(1) 79.8(3) . . . . yes
O(2) Ir(1) N(1) C(5) -97.1(2) . . . . yes
O(2) Ir(1) N(2) C(18) -0.7(3) . . . . yes
O(2) Ir(1) N(2) C(22) 174.7(2) . . . . yes
O(2) Ir(1) C(11) C(10) 86.1(3) . . . . yes
O(2) Ir(1) C(11) C(12) -95.1(3) . . . . yes
O(2) Ir(1) C(28) C(27) 4(1) . . . . yes
O(2) Ir(1) C(28) C(29) -170(1) . . . . yes
O(2) C(38) C(37) C(36) 2.6(8) . . . . yes
O(3) Ir(2) O(4) C(77) -11.2(3) . . . . yes
O(3) Ir(2) N(3) C(40) -4.4(3) . . . . yes
O(3) Ir(2) N(3) C(44) 170.6(3) . . . . yes
O(3) Ir(2) N(4) C(57) 87.8(3) . . . . yes
O(3) Ir(2) N(4) C(61) -92.2(3) . . . . yes
O(3) Ir(2) C(50) C(49) -21(1) . . . . yes
O(3) Ir(2) C(50) C(51) 155.7(10) . . . . yes
O(3) Ir(2) C(67) C(66) 87.0(3) . . . . yes
O(3) Ir(2) C(67) C(68) -96.0(3) . . . . yes
O(3) C(75) C(76) C(77) -3.5(7) . . . . yes
O(4) Ir(2) O(3) C(75) 10.0(3) . . . . yes
O(4) Ir(2) N(3) C(40) 82.7(3) . . . . yes
O(4) Ir(2) N(3) C(44) -102.2(3) . . . . yes
O(4) Ir(2) N(4) C(57) 0.9(3) . . . . yes
O(4) Ir(2) N(4) C(61) -179.1(3) . . . . yes
O(4) Ir(2) C(50) C(49) 95.6(3) . . . . yes
O(4) Ir(2) C(50) C(51) -87.6(3) . . . . yes
O(4) Ir(2) C(67) C(66) 11(1) . . . . yes
O(4) Ir(2) C(67) C(68) -171.6(8) . . . . yes
O(4) C(77) C(76) C(75) 1.9(7) . . . . yes
N(1) Ir(1) O(1) C(36) 81.4(3) . . . . yes
N(1) Ir(1) O(2) C(38) -88.2(3) . . . . yes
N(1) Ir(1) N(2) C(18) -102(1) . . . . yes
N(1) Ir(1) N(2) C(22) 72(1) . . . . yes
N(1) Ir(1) C(11) C(10) 1.3(3) . . . . yes
N(1) Ir(1) C(11) C(12) -179.9(3) . . . . yes
N(1) Ir(1) C(28) C(27) -174.9(3) . . . . yes
N(1) Ir(1) C(28) C(29) 9.4(3) . . . . yes
N(1) C(1) C(2) C(3) -5.0(5) . . . . yes
N(1) C(5) C(4) C(3) -4.0(5) . . . . yes
N(1) C(5) C(4) C(6) 171.7(3) . . . . yes
N(1) C(5) C(10) C(9) 172.5(3) . . . . yes
N(1) C(5) C(10) C(11) -3.3(4) . . . . yes
N(2) Ir(1) O(1) C(36) -99.4(3) . . . . yes
N(2) Ir(1) O(2) C(38) 96.0(3) . . . . yes
N(2) Ir(1) N(1) C(1) -177(1) . . . . yes
N(2) Ir(1) N(1) C(5) 5(1) . . . . yes
N(2) Ir(1) C(11) C(10) -178.1(3) . . . . yes
N(2) Ir(1) C(11) C(12) 0.7(3) . . . . yes
N(2) Ir(1) C(28) C(27) 0.9(3) . . . . yes
N(2) Ir(1) C(28) C(29) -174.8(3) . . . . yes
N(2) C(18) C(19) C(20) -3.5(5) . . . . yes
N(2) C(22) C(21) C(20) -5.7(5) . . . . yes
N(2) C(22) C(21) C(23) 170.5(3) . . . . yes
N(2) C(22) C(27) C(26) 166.0(3) . . . . yes
N(2) C(22) C(27) C(28) -8.4(4) . . . . yes
N(3) Ir(2) O(3) C(75) 101.6(3) . . . . yes
N(3) Ir(2) O(4) C(77) -106.1(3) . . . . yes
N(3) Ir(2) N(4) C(57) -148.6(10) . . . . yes
N(3) Ir(2) N(4) C(61) 31(1) . . . . yes
N(3) Ir(2) C(50) C(49) 4.9(3) . . . . yes
N(3) Ir(2) C(50) C(51) -178.3(3) . . . . yes
N(3) Ir(2) C(67) C(66) -177.9(3) . . . . yes
N(3) Ir(2) C(67) C(68) -0.8(3) . . . . yes
N(3) C(40) C(41) C(42) -1.6(6) . . . . yes
N(3) C(44) C(43) C(42) -1.7(6) . . . . yes
N(3) C(44) C(43) C(45) 175.0(4) . . . . yes
N(3) C(44) C(49) C(48) 177.2(3) . . . . yes
N(3) C(44) C(49) C(50) -2.8(5) . . . . yes
N(4) Ir(2) O(3) C(75) -83.6(3) . . . . yes
N(4) Ir(2) O(4) C(77) 77.0(3) . . . . yes
N(4) Ir(2) N(3) C(40) -127.8(10) . . . . yes
N(4) Ir(2) N(3) C(44) 47(1) . . . . yes
N(4) Ir(2) C(50) C(49) -170.1(3) . . . . yes
N(4) Ir(2) C(50) C(51) 6.7(3) . . . . yes
N(4) Ir(2) C(67) C(66) -1.2(3) . . . . yes
N(4) Ir(2) C(67) C(68) 175.9(3) . . . . yes
N(4) C(57) C(58) C(59) 0.6(6) . . . . yes
N(4) C(61) C(60) C(59) -5.1(5) . . . . yes
N(4) C(61) C(60) C(62) 170.8(4) . . . . yes
N(4) C(61) C(66) C(65) 167.9(3) . . . . yes
N(4) C(61) C(66) C(67) -3.3(5) . . . . yes
C(1) N(1) Ir(1) C(11) 173.7(3) . . . . yes
C(1) N(1) Ir(1) C(28) -100.2(3) . . . . yes
C(1) N(1) C(5) C(4) 4.2(5) . . . . yes
C(1) N(1) C(5) C(10) -172.6(3) . . . . yes
C(1) C(2) C(3) C(4) 5.1(5) . . . . yes
C(2) C(1) N(1) C(5) 0.4(5) . . . . yes
C(2) C(3) C(4) C(5) -0.7(5) . . . . yes
C(2) C(3) C(4) C(6) -176.5(3) . . . . yes
C(3) C(4) C(5) C(10) 172.3(3) . . . . yes
C(3) C(4) C(6) C(7) 131.6(4) . . . . yes
C(4) C(5) C(10) C(9) -4.0(5) . . . . yes
C(4) C(5) C(10) C(11) -179.8(3) . . . . yes
C(4) C(6) C(7) C(8) 83.3(4) . . . . yes
C(5) N(1) Ir(1) C(11) -3.2(2) . . . . yes
C(5) N(1) Ir(1) C(28) 82.9(2) . . . . yes
C(5) C(4) C(6) C(7) -44.0(4) . . . . yes
C(5) C(10) C(9) C(8) 66.3(4) . . . . yes
C(5) C(10) C(11) C(12) -178.1(3) . . . . yes
C(6) C(4) C(5) C(10) -12.1(5) . . . . yes
C(6) C(7) C(8) C(9) -27.1(5) . . . . yes
C(7) C(8) C(9) C(10) -54.8(5) . . . . yes
C(8) C(9) C(10) C(11) -118.3(4) . . . . yes
C(9) C(10) C(11) C(12) 6.3(5) . . . . yes
C(10) C(11) Ir(1) C(28) -98.9(3) . . . . yes
C(10) C(11) C(12) C(13) -110.1(4) . . . . yes
C(10) C(11) C(12) C(17) 70.4(5) . . . . yes
C(11) Ir(1) O(1) C(36) 108(1) . . . . yes
C(11) Ir(1) O(2) C(38) -167.0(3) . . . . yes
C(11) Ir(1) N(2) C(18) -94.3(3) . . . . yes
C(11) Ir(1) N(2) C(22) 81.0(2) . . . . yes
C(11) Ir(1) C(28) C(27) -96.3(3) . . . . yes
C(11) Ir(1) C(28) C(29) 88.0(3) . . . . yes
C(11) C(12) C(13) C(14) 178.9(4) . . . . yes
C(11) C(12) C(17) C(16) -178.7(4) . . . . yes
C(12) C(11) Ir(1) C(28) 80.0(3) . . . . yes
C(12) C(13) C(14) C(15) 0.4(6) . . . . yes
C(12) C(17) C(16) C(15) -0.6(6) . . . . yes
C(13) C(12) C(17) C(16) 1.7(6) . . . . yes
C(13) C(14) C(15) C(16) 0.8(6) . . . . yes
C(14) C(13) C(12) C(17) -1.6(6) . . . . yes
C(14) C(15) C(16) C(17) -0.6(6) . . . . yes
C(18) N(2) Ir(1) C(28) 179.0(3) . . . . yes
C(18) N(2) C(22) C(21) 5.2(5) . . . . yes
C(18) N(2) C(22) C(27) -175.5(3) . . . . yes
C(18) C(19) C(20) C(21) 2.9(5) . . . . yes
C(19) C(18) N(2) C(22) -0.6(5) . . . . yes
C(19) C(20) C(21) C(22) 1.6(5) . . . . yes
C(19) C(20) C(21) C(23) -174.6(3) . . . . yes
C(20) C(21) C(22) C(27) 175.2(3) . . . . yes
C(20) C(21) C(23) C(24) 136.1(4) . . . . yes
C(21) C(22) C(27) C(26) -14.9(5) . . . . yes
C(21) C(22) C(27) C(28) 170.8(3) . . . . yes
C(21) C(23) C(24) C(25) 85.5(4) . . . . yes
C(22) N(2) Ir(1) C(28) -5.7(2) . . . . yes
C(22) C(21) C(23) C(24) -40.1(5) . . . . yes
C(22) C(27) C(26) C(25) 74.0(5) . . . . yes
C(22) C(27) C(28) C(29) 179.5(3) . . . . yes
C(23) C(21) C(22) C(27) -8.7(6) . . . . yes
C(23) C(24) C(25) C(26) -35.3(5) . . . . yes
C(24) C(25) C(26) C(27) -51.0(5) . . . . yes
C(25) C(26) C(27) C(28) -112.3(4) . . . . yes
C(26) C(27) C(28) C(29) 5.7(6) . . . . yes
C(27) C(28) C(29) C(30) 67.5(5) . . . . yes
C(27) C(28) C(29) C(34) -114.4(4) . . . . yes
C(28) Ir(1) O(1) C(36) -178.9(3) . . . . yes
C(28) Ir(1) O(2) C(38) 91(1) . . . . yes
C(28) C(29) C(30) C(31) -179.7(4) . . . . yes
C(28) C(29) C(34) C(33) 178.4(4) . . . . yes
C(29) C(30) C(31) C(32) -0.5(8) . . . . yes
C(29) C(34) C(33) C(32) 3.2(7) . . . . yes
C(30) C(29) C(34) C(33) -3.4(6) . . . . yes
C(30) C(31) C(32) C(33) 0.1(8) . . . . yes
C(31) C(30) C(29) C(34) 2.2(7) . . . . yes
C(31) C(32) C(33) C(34) -1.4(7) . . . . yes
C(35) C(36) C(37) C(38) -177.6(4) . . . . yes
C(36) C(37) C(38) C(39) -178.2(4) . . . . yes
C(40) N(3) Ir(2) C(50) 178.4(3) . . . . yes
C(40) N(3) Ir(2) C(67) -96.1(3) . . . . yes
C(40) N(3) C(44) C(43) 2.6(5) . . . . yes
C(40) N(3) C(44) C(49) -178.0(3) . . . . yes
C(40) C(41) C(42) C(43) 2.5(7) . . . . yes
C(41) C(40) N(3) C(44) -0.9(6) . . . . yes
C(41) C(42) C(43) C(44) -0.9(6) . . . . yes
C(41) C(42) C(43) C(45) -177.6(4) . . . . yes
C(42) C(43) C(44) C(49) 179.0(4) . . . . yes
C(42) C(43) C(45) C(46) -121.0(4) . . . . yes
C(43) C(44) C(49) C(48) -3.4(6) . . . . yes
C(43) C(44) C(49) C(50) 176.6(4) . . . . yes
C(43) C(45) C(46) C(47) -64.2(6) . . . . yes
C(44) N(3) Ir(2) C(50) -6.5(3) . . . . yes
C(44) N(3) Ir(2) C(67) 79.0(3) . . . . yes
C(44) C(43) C(45) C(46) 62.3(6) . . . . yes
C(44) C(49) C(48) C(47) -50.3(5) . . . . yes
C(44) C(49) C(50) C(51) -179.5(3) . . . . yes
C(45) C(43) C(44) C(49) -4.3(6) . . . . yes
C(45) C(46) C(47) C(48) -8.6(7) . . . . yes
C(46) C(47) C(48) C(49) 71.6(5) . . . . yes
C(47) C(48) C(49) C(50) 129.7(4) . . . . yes
C(48) C(49) C(50) C(51) 0.5(6) . . . . yes
C(49) C(50) Ir(2) C(67) -91.4(3) . . . . yes
C(49) C(50) C(51) C(52) 66.9(5) . . . . yes
C(49) C(50) C(51) C(56) -113.8(4) . . . . yes
C(50) Ir(2) O(3) C(75) 127(1) . . . . yes
C(50) Ir(2) O(4) C(77) 174.6(3) . . . . yes
C(50) Ir(2) N(4) C(57) -95.6(3) . . . . yes
C(50) Ir(2) N(4) C(61) 84.4(3) . . . . yes
C(50) Ir(2) C(67) C(66) -99.1(3) . . . . yes
C(50) Ir(2) C(67) C(68) 77.9(3) . . . . yes
C(50) C(51) C(52) C(53) 179.2(4) . . . . yes
C(50) C(51) C(56) C(55) -179.2(3) . . . . yes
C(51) C(50) Ir(2) C(67) 85.4(3) . . . . yes
C(51) C(52) C(53) C(54) 0.8(6) . . . . yes
C(51) C(56) C(55) C(54) -0.8(6) . . . . yes
C(52) C(51) C(56) C(55) 0.1(5) . . . . yes
C(52) C(53) C(54) C(55) -1.4(6) . . . . yes
C(53) C(52) C(51) C(56) -0.1(6) . . . . yes
C(53) C(54) C(55) C(56) 1.4(6) . . . . yes
C(57) N(4) Ir(2) C(67) 179.3(3) . . . . yes
C(57) N(4) C(61) C(60) 6.7(5) . . . . yes
C(57) N(4) C(61) C(66) -177.7(3) . . . . yes
C(57) C(58) C(59) C(60) 0.9(6) . . . . yes
C(58) C(57) N(4) C(61) -4.4(5) . . . . yes
C(58) C(59) C(60) C(61) 1.4(6) . . . . yes
C(58) C(59) C(60) C(62) -174.8(4) . . . . yes
C(59) C(60) C(61) C(66) 179.9(4) . . . . yes
C(59) C(60) C(62) C(63) 131.4(4) . . . . yes
C(60) C(61) C(66) C(65) -16.7(6) . . . . yes
C(60) C(61) C(66) C(67) 172.0(4) . . . . yes
C(60) C(62) C(63) C(64) 85.9(5) . . . . yes
C(61) N(4) Ir(2) C(67) -0.7(3) . . . . yes
C(61) C(60) C(62) C(63) -44.4(5) . . . . yes
C(61) C(66) C(65) C(64) 72.9(4) . . . . yes
C(61) C(66) C(67) C(68) -174.3(3) . . . . yes
C(62) C(60) C(61) C(66) -4.2(6) . . . . yes
C(62) C(63) C(64) C(65) -33.9(5) . . . . yes
C(63) C(64) C(65) C(66) -50.7(5) . . . . yes
C(64) C(65) C(66) C(67) -116.8(4) . . . . yes
C(65) C(66) C(67) C(68) 15.1(6) . . . . yes
C(66) C(67) C(68) C(69) 70.8(5) . . . . yes
C(66) C(67) C(68) C(73) -106.4(5) . . . . yes
C(67) Ir(2) O(3) C(75) -162.8(3) . . . . yes
C(67) Ir(2) O(4) C(77) 64.7(10) . . . . yes
C(67) C(68) C(69) C(70) -177.6(4) . . . . yes
C(67) C(68) C(73) C(72) 175.7(4) . . . . yes
C(68) C(69) C(70) C(71) 3.7(8) . . . . yes
C(68) C(73) C(72) C(71) 0.2(8) . . . . yes
C(69) C(68) C(73) C(72) -1.6(7) . . . . yes
C(69) C(70) C(71) C(72) -5.1(8) . . . . yes
C(70) C(69) C(68) C(73) -0.4(7) . . . . yes
C(70) C(71) C(72) C(73) 3.2(9) . . . . yes
C(74) C(75) C(76) C(77) 172.5(4) . . . . yes
C(75) C(76) C(77) C(78) -178.3(4) . . . . yes
C(75) C(76) C(77) C(78) -178.3(4) . . . . yes
